data_7158505
loop_
_publ_author_name
'Sun, Peng'
'Jia, Zi-Hao'
'Tang, Li'
'Zheng, Hao'
'Li, Zhang-Rui'
'Chen, Ling-Yan'
'Li, Ya'

_publ_section_title
;
 Enantioselective synthesis of 2-indolyl methanamine derivatives through
 disulfonimide-catalyzed Friedel-Crafts C2-alkylation of 3-substituted
 indoles with imines.
;
_journal_issue 9
_journal_name_full 'Organic &amp; biomolecular chemistry'
_journal_page_first 1916
_journal_page_last 1925
_journal_paper_doi 10.1039/d1ob02281d
_journal_volume 20
_journal_year 2022
_chemical_absolute_configuration ad
_chemical_formula_sum 'C27 H30 N2 O2 S'
_chemical_formula_weight 446.59
_space_group_crystal_system orthorhombic
_space_group_IT_number 19
_space_group_name_Hall 'P 2ac 2ab'
_space_group_name_H-M_alt 'P 21 21 21'
_atom_sites_solution_hydrogens mixed
_audit_creation_method SHELXL-2013
_audit_update_record
;
2021-10-17 deposited with the CCDC.	2022-02-01 downloaded from the CCDC.
;
_cell_angle_alpha 90
_cell_angle_beta 90
_cell_angle_gamma 90
_cell_formula_units_Z 4
_cell_length_a 9.4321(3)
_cell_length_b 14.6668(5)
_cell_length_c 17.7584(6)
_cell_measurement_reflns_used 7259
_cell_measurement_temperature 293(2)
_cell_measurement_theta_max 54.829
_cell_measurement_theta_min 4.890
_cell_volume 2456.67(14)
_computing_cell_refinement 'Bruker SAINT'
_computing_data_collection 'Bruker APEX2'
_computing_data_reduction 'Bruker SAINT'
_computing_molecular_graphics 'Bruker SHELXTL'
_computing_publication_material 'Bruker SHELXTL'
_computing_structure_refinement 'SHELXL-2013 (Sheldrick, 2013)'
_computing_structure_solution 'SHELXS-97 (Sheldrick 2008)'
_diffrn_ambient_temperature 293(2)
_diffrn_measured_fraction_theta_full 0.989
_diffrn_measured_fraction_theta_max 0.990
_diffrn_measurement_device_type 'Bruker APEX-II CCD'
_diffrn_measurement_method '\f and \w scans'
_diffrn_radiation_type MoK\a
_diffrn_radiation_wavelength 0.71073
_diffrn_reflns_av_R_equivalents 0.0224
_diffrn_reflns_av_unetI/netI 0.0293
_diffrn_reflns_Laue_measured_fraction_full 0.989
_diffrn_reflns_Laue_measured_fraction_max 0.990
_diffrn_reflns_limit_h_max 11
_diffrn_reflns_limit_h_min -11
_diffrn_reflns_limit_k_max 16
_diffrn_reflns_limit_k_min -18
_diffrn_reflns_limit_l_max 18
_diffrn_reflns_limit_l_min -21
_diffrn_reflns_number 12262
_diffrn_reflns_point_group_measured_fraction_full 0.988
_diffrn_reflns_point_group_measured_fraction_max 0.989
_diffrn_reflns_theta_full 25.242
_diffrn_reflns_theta_max 25.996
_diffrn_reflns_theta_min 2.445
_exptl_absorpt_coefficient_mu 0.157
_exptl_absorpt_correction_T_max 0.7456
_exptl_absorpt_correction_T_min 0.6390
_exptl_absorpt_correction_type multi-scan
_exptl_absorpt_process_details sadabs
_exptl_crystal_colour brown
_exptl_crystal_density_diffrn 1.207
_exptl_crystal_description prismatic
_exptl_crystal_F_000 952
_exptl_crystal_size_max 0.200
_exptl_crystal_size_mid 0.150
_exptl_crystal_size_min 0.120
_refine_diff_density_max 0.124
_refine_diff_density_min -0.184
_refine_diff_density_rms 0.026
_refine_ls_abs_structure_details
; 
 Flack x determined using 1744 quotients [(I+)-(I-)]/[(I+)+(I-)] 
 (Parsons and Flack (2004), Acta Cryst. A60, s61). 
;
_refine_ls_abs_structure_Flack 0.00(2)
_refine_ls_extinction_method none
_refine_ls_goodness_of_fit_ref 1.065
_refine_ls_hydrogen_treatment mixed
_refine_ls_matrix_type full
_refine_ls_number_parameters 298
_refine_ls_number_reflns 4775
_refine_ls_number_restraints 0
_refine_ls_restrained_S_all 1.065
_refine_ls_R_factor_all 0.0393
_refine_ls_R_factor_gt 0.0338
_refine_ls_shift/su_max 0.001
_refine_ls_shift/su_mean 0.000
_refine_ls_structure_factor_coef Fsqd
_refine_ls_weighting_details 'w=1/[\s^2^(Fo^2^)+(0.0470P)^2^+0.1580P] where P=(Fo^2^+2Fc^2^)/3'
_refine_ls_weighting_scheme calc
_refine_ls_wR_factor_gt 0.0831
_refine_ls_wR_factor_ref 0.0871
_reflns_Friedel_coverage 0.761
_reflns_Friedel_fraction_full 0.987
_reflns_Friedel_fraction_max 0.988
_reflns_number_gt 4326
_reflns_number_total 4775
_reflns_threshold_expression 'I > 2\s(I)'
_cod_data_source_file d1ob02281d2.cif
_cod_data_source_block mo_dd21073_0m
_cod_depositor_comments 'Adding full bibliography for 7158505.cif.'
_cod_database_code 7158505
_shelx_space_group_comment
; 
The symmetry employed for this shelxl refinement is uniquely defined 
by the following loop, which should always be used as a source of 
symmetry information in preference to the above space-group names. 
They are only intended as comments. 
;
_shelx_estimated_absorpt_t_min 0.969
_shelx_estimated_absorpt_t_max 0.981
_shelxl_version_number 2013-4

loop_
_space_group_symop_operation_xyz
'x, y, z'
'-x+1/2, -y, z+1/2'
'-x, y+1/2, -z+1/2'
'x+1/2, -y+1/2, -z'

loop_
_atom_site_label
_atom_site_type_symbol
_atom_site_fract_x
_atom_site_fract_y
_atom_site_fract_z
_atom_site_U_iso_or_equiv
_atom_site_adp_type
_atom_site_occupancy
_atom_site_site_symmetry_order
_atom_site_calc_flag
_atom_site_refinement_flags_posn
_atom_site_refinement_flags_adp
_atom_site_refinement_flags_occupancy
_atom_site_disorder_assembly
_atom_site_disorder_group
S1 S 0.71219(6) 0.73329(4) 0.53334(3) 0.04202(16) Uani 1 1 d . . . . .
N1 N 0.4582(2) 0.54802(13) 0.45356(11) 0.0436(5) Uani 1 1 d . . . . .
H1 H 0.3932 0.5876 0.4442 0.052 Uiso 1 1 calc R U . . .
N2 N 0.6364(2) 0.72431(13) 0.45183(10) 0.0395(4) Uani 1 1 d . . . . .
O1 O 0.84671(16) 0.68827(13) 0.52746(10) 0.0537(4) Uani 1 1 d . . . . .
O2 O 0.7080(2) 0.82796(12) 0.55279(10) 0.0563(5) Uani 1 1 d . . . . .
C1 C 0.4377(3) 0.46565(17) 0.48820(13) 0.0478(6) Uani 1 1 d . . . . .
C2 C 0.3149(3) 0.4282(2) 0.51846(16) 0.0667(8) Uani 1 1 d . . . . .
H2A H 0.2281 0.4582 0.5161 0.080 Uiso 1 1 calc R U . . .
C3 C 0.3292(5) 0.3435(2) 0.5525(2) 0.0854(11) Uani 1 1 d . . . . .
H3 H 0.2495 0.3157 0.5731 0.102 Uiso 1 1 calc R U . . .
C4 C 0.4564(6) 0.2997(2) 0.5566(2) 0.0929(12) Uani 1 1 d . . . . .
H4 H 0.4608 0.2435 0.5808 0.111 Uiso 1 1 calc R U . . .
C5 C 0.5783(4) 0.33543(19) 0.52640(18) 0.0722(9) Uani 1 1 d . . . . .
H5 H 0.6637 0.3039 0.5291 0.087 Uiso 1 1 calc R U . . .
C6 C 0.5699(3) 0.42147(17) 0.49114(14) 0.0525(6) Uani 1 1 d . . . . .
C7 C 0.6716(3) 0.48051(16) 0.45751(14) 0.0492(6) Uani 1 1 d . . . . .
C8 C 0.5998(2) 0.55723(15) 0.43615(12) 0.0403(5) Uani 1 1 d . . . . .
C9 C 0.6583(2) 0.64359(15) 0.40379(13) 0.0402(5) Uani 1 1 d . . . . .
H9 H 0.7612 0.6349 0.4008 0.048 Uiso 1 1 calc R U . . .
C10 C 0.6090(2) 0.66274(16) 0.32346(13) 0.0403(5) Uani 1 1 d . . . . .
C11 C 0.6727(3) 0.6149(2) 0.26577(15) 0.0607(7) Uani 1 1 d . . . . .
H11 H 0.7394 0.5702 0.2769 0.073 Uiso 1 1 calc R U . . .
C12 C 0.6384(4) 0.6328(2) 0.19214(17) 0.0735(9) Uani 1 1 d . . . . .
H12 H 0.6836 0.6009 0.1537 0.088 Uiso 1 1 calc R U . . .
C13 C 0.5380(3) 0.6972(2) 0.17454(15) 0.0661(8) Uani 1 1 d . . . . .
H13 H 0.5160 0.7088 0.1244 0.079 Uiso 1 1 calc R U . . .
C14 C 0.4698(3) 0.7445(2) 0.23073(14) 0.0554(6) Uani 1 1 d . . . . .
C15 C 0.5068(3) 0.72599(19) 0.30511(13) 0.0497(6) Uani 1 1 d . . . . .
H15 H 0.4610 0.7573 0.3436 0.060 Uiso 1 1 calc R U . . .
C16 C 0.3587(4) 0.8153(3) 0.2129(2) 0.0894(11) Uani 1 1 d . . . . .
H16A H 0.3660 0.8325 0.1609 0.134 Uiso 1 1 calc R U . . .
H16B H 0.3733 0.8679 0.2441 0.134 Uiso 1 1 calc R U . . .
H16C H 0.2663 0.7905 0.2224 0.134 Uiso 1 1 calc R U . . .
C17 C 0.8273(3) 0.4625(2) 0.4513(2) 0.0745(9) Uani 1 1 d . . . . .
H17A H 0.8483 0.4391 0.4020 0.112 Uiso 1 1 calc R U . . .
H17B H 0.8549 0.4187 0.4886 0.112 Uiso 1 1 calc R U . . .
H17C H 0.8785 0.5183 0.4591 0.112 Uiso 1 1 calc R U . . .
C18 C 0.6093(2) 0.67516(16) 0.60038(12) 0.0398(5) Uani 1 1 d . . . . .
C19 C 0.4936(3) 0.71945(19) 0.63188(15) 0.0529(6) Uani 1 1 d . . . . .
H19 H 0.4749 0.7800 0.6200 0.063 Uiso 1 1 calc R U . . .
C20 C 0.4071(3) 0.67297(19) 0.68081(16) 0.0583(7) Uani 1 1 d . . . . .
H20 H 0.3301 0.7030 0.7021 0.070 Uiso 1 1 calc R U . . .
C21 C 0.4315(3) 0.58196(18) 0.69942(13) 0.0469(6) Uani 1 1 d . . . . .
C22 C 0.5494(3) 0.54096(18) 0.66843(14) 0.0488(6) Uani 1 1 d . . . . .
H22 H 0.5696 0.4807 0.6809 0.059 Uiso 1 1 calc R U . . .
C23 C 0.6383(3) 0.58620(17) 0.61970(13) 0.0447(5) Uani 1 1 d . . . . .
H23 H 0.7174 0.5569 0.5999 0.054 Uiso 1 1 calc R U . . .
C24 C 0.3284(3) 0.5327(2) 0.75190(15) 0.0612(7) Uani 1 1 d . . . . .
C25 C 0.1834(3) 0.5277(3) 0.7138(2) 0.0914(11) Uani 1 1 d . . . . .
H25A H 0.1157 0.5019 0.7481 0.137 Uiso 1 1 calc R U . . .
H25B H 0.1897 0.4902 0.6696 0.137 Uiso 1 1 calc R U . . .
H25C H 0.1536 0.5880 0.6998 0.137 Uiso 1 1 calc R U . . .
C26 C 0.3751(4) 0.4352(3) 0.7695(2) 0.1002(13) Uani 1 1 d . . . . .
H26A H 0.4616 0.4365 0.7980 0.150 Uiso 1 1 calc R U . . .
H26B H 0.3904 0.4026 0.7234 0.150 Uiso 1 1 calc R U . . .
H26C H 0.3027 0.4052 0.7983 0.150 Uiso 1 1 calc R U . . .
C27 C 0.3138(5) 0.5859(3) 0.82501(19) 0.0988(13) Uani 1 1 d . . . . .
H27A H 0.2747 0.6450 0.8146 0.148 Uiso 1 1 calc R U . . .
H27B H 0.4054 0.5927 0.8479 0.148 Uiso 1 1 calc R U . . .
H27C H 0.2521 0.5536 0.8587 0.148 Uiso 1 1 calc R U . . .
H2 H 0.559(3) 0.748(2) 0.4489(17) 0.069(9) Uiso 1 1 d . . . . .

loop_
_atom_site_aniso_label
_atom_site_aniso_U_11
_atom_site_aniso_U_22
_atom_site_aniso_U_33
_atom_site_aniso_U_23
_atom_site_aniso_U_13
_atom_site_aniso_U_12
S1 0.0386(3) 0.0501(3) 0.0374(3) -0.0008(3) -0.0013(2) -0.0101(2)
N1 0.0427(10) 0.0443(10) 0.0440(11) 0.0037(9) -0.0030(9) -0.0025(9)
N2 0.0388(10) 0.0417(10) 0.0379(10) 0.0005(8) -0.0016(8) -0.0024(9)
O1 0.0337(8) 0.0778(12) 0.0496(9) 0.0003(9) -0.0025(7) -0.0073(8)
O2 0.0649(11) 0.0498(10) 0.0543(10) -0.0064(8) 0.0020(9) -0.0191(8)
C1 0.0621(15) 0.0428(13) 0.0387(13) 0.0007(10) -0.0057(11) -0.0115(12)
C2 0.0733(19) 0.0717(19) 0.0551(16) -0.0010(14) -0.0035(14) -0.0275(15)
C3 0.110(3) 0.074(2) 0.072(2) 0.0139(18) -0.003(2) -0.043(2)
C4 0.150(4) 0.0494(17) 0.079(2) 0.0132(16) -0.011(3) -0.027(2)
C5 0.109(2) 0.0421(14) 0.0653(18) 0.0026(13) -0.0112(19) 0.0010(16)
C6 0.0740(17) 0.0388(12) 0.0447(13) -0.0034(10) -0.0065(12) -0.0026(13)
C7 0.0565(14) 0.0434(12) 0.0477(14) -0.0045(11) -0.0014(11) 0.0079(11)
C8 0.0426(12) 0.0429(13) 0.0356(11) -0.0033(9) -0.0018(10) -0.0005(10)
C9 0.0361(11) 0.0440(12) 0.0407(12) -0.0013(10) 0.0020(9) -0.0015(10)
C10 0.0394(12) 0.0448(13) 0.0367(11) -0.0005(9) 0.0046(10) -0.0066(10)
C11 0.0662(18) 0.0684(18) 0.0476(15) -0.0095(13) 0.0040(13) 0.0125(14)
C12 0.083(2) 0.094(2) 0.0441(15) -0.0163(15) 0.0068(15) 0.0177(19)
C13 0.0736(19) 0.089(2) 0.0355(13) -0.0006(14) 0.0004(13) -0.0032(18)
C14 0.0580(14) 0.0654(17) 0.0427(13) 0.0035(12) -0.0031(11) 0.0010(13)
C15 0.0522(14) 0.0600(15) 0.0369(12) -0.0030(12) 0.0029(10) 0.0052(13)
C16 0.104(3) 0.105(3) 0.0594(19) 0.0052(18) -0.0178(18) 0.037(2)
C17 0.0634(17) 0.0675(18) 0.093(2) -0.0030(17) 0.0007(17) 0.0257(15)
C18 0.0388(11) 0.0468(13) 0.0338(11) 0.0025(10) -0.0030(9) -0.0010(10)
C19 0.0529(14) 0.0476(14) 0.0581(15) 0.0133(12) 0.0103(12) 0.0116(12)
C20 0.0510(15) 0.0603(16) 0.0637(17) 0.0112(14) 0.0161(13) 0.0155(13)
C21 0.0450(13) 0.0578(15) 0.0379(12) 0.0086(11) -0.0007(10) 0.0002(11)
C22 0.0548(15) 0.0466(13) 0.0449(13) 0.0062(11) -0.0013(11) 0.0064(12)
C23 0.0444(13) 0.0490(14) 0.0406(12) 0.0018(11) 0.0020(10) 0.0064(11)
C24 0.0602(16) 0.0728(18) 0.0504(15) 0.0114(13) 0.0094(13) -0.0079(14)
C25 0.0619(19) 0.114(3) 0.098(3) 0.012(2) 0.0060(18) -0.023(2)
C26 0.106(3) 0.087(3) 0.108(3) 0.051(2) 0.033(2) 0.003(2)
C27 0.115(3) 0.129(3) 0.0521(17) 0.004(2) 0.0271(19) -0.023(3)

loop_
_atom_type_symbol
_atom_type_description
_atom_type_scat_dispersion_real
_atom_type_scat_dispersion_imag
_atom_type_scat_source
C C 0.0033 0.0016 'International Tables Vol C Tables 4.2.6.8 and 6.1.1.4'
H H 0.0000 0.0000 'International Tables Vol C Tables 4.2.6.8 and 6.1.1.4'
N N 0.0061 0.0033 'International Tables Vol C Tables 4.2.6.8 and 6.1.1.4'
O O 0.0106 0.0060 'International Tables Vol C Tables 4.2.6.8 and 6.1.1.4'
S S 0.1246 0.1234 'International Tables Vol C Tables 4.2.6.8 and 6.1.1.4'

loop_
_geom_angle_atom_site_label_1
_geom_angle_atom_site_label_2
_geom_angle_atom_site_label_3
_geom_angle
_geom_angle_site_symmetry_1
_geom_angle_site_symmetry_3
_geom_angle_publ_flag
O2 S1 O1 119.23(11) . . ?
O2 S1 N2 106.41(11) . . ?
O1 S1 N2 106.73(11) . . ?
O2 S1 C18 106.99(11) . . ?
O1 S1 C18 108.34(11) . . ?
N2 S1 C18 108.82(10) . . ?
C1 N1 C8 108.9(2) . . ?
C1 N1 H1 125.5 . . ?
C8 N1 H1 125.5 . . ?
C9 N2 S1 121.39(16) . . ?
C9 N2 H2 116(2) . . ?
S1 N2 H2 115(2) . . ?
N1 C1 C2 129.8(3) . . ?
N1 C1 C6 107.3(2) . . ?
C2 C1 C6 122.8(2) . . ?
C3 C2 C1 116.2(3) . . ?
C3 C2 H2A 121.9 . . ?
C1 C2 H2A 121.9 . . ?
C4 C3 C2 122.1(3) . . ?
C4 C3 H3 119.0 . . ?
C2 C3 H3 119.0 . . ?
C3 C4 C5 122.4(3) . . ?
C3 C4 H4 118.8 . . ?
C5 C4 H4 118.8 . . ?
C4 C5 C6 117.9(3) . . ?
C4 C5 H5 121.1 . . ?
C6 C5 H5 121.1 . . ?
C1 C6 C5 118.6(3) . . ?
C1 C6 C7 107.6(2) . . ?
C5 C6 C7 133.8(3) . . ?
C8 C7 C6 106.5(2) . . ?
C8 C7 C17 127.6(2) . . ?
C6 C7 C17 125.8(2) . . ?
C7 C8 N1 109.7(2) . . ?
C7 C8 C9 128.4(2) . . ?
N1 C8 C9 121.8(2) . . ?
N2 C9 C8 113.96(17) . . ?
N2 C9 C10 110.51(18) . . ?
C8 C9 C10 113.72(18) . . ?
N2 C9 H9 106.0 . . ?
C8 C9 H9 106.0 . . ?
C10 C9 H9 106.0 . . ?
C15 C10 C11 118.1(2) . . ?
C15 C10 C9 123.9(2) . . ?
C11 C10 C9 117.9(2) . . ?
C12 C11 C10 120.5(3) . . ?
C12 C11 H11 119.7 . . ?
C10 C11 H11 119.7 . . ?
C11 C12 C13 120.7(3) . . ?
C11 C12 H12 119.6 . . ?
C13 C12 H12 119.6 . . ?
C12 C13 C14 120.3(3) . . ?
C12 C13 H13 119.9 . . ?
C14 C13 H13 119.9 . . ?
C13 C14 C15 118.2(3) . . ?
C13 C14 C16 121.3(3) . . ?
C15 C14 C16 120.5(3) . . ?
C10 C15 C14 122.1(2) . . ?
C10 C15 H15 119.0 . . ?
C14 C15 H15 119.0 . . ?
C14 C16 H16A 109.5 . . ?
C14 C16 H16B 109.5 . . ?
H16A C16 H16B 109.5 . . ?
C14 C16 H16C 109.5 . . ?
H16A C16 H16C 109.5 . . ?
H16B C16 H16C 109.5 . . ?
C7 C17 H17A 109.5 . . ?
C7 C17 H17B 109.5 . . ?
H17A C17 H17B 109.5 . . ?
C7 C17 H17C 109.5 . . ?
H17A C17 H17C 109.5 . . ?
H17B C17 H17C 109.5 . . ?
C23 C18 C19 120.0(2) . . ?
C23 C18 S1 121.29(18) . . ?
C19 C18 S1 118.71(19) . . ?
C20 C19 C18 119.3(2) . . ?
C20 C19 H19 120.3 . . ?
C18 C19 H19 120.3 . . ?
C19 C20 C21 121.8(2) . . ?
C19 C20 H20 119.1 . . ?
C21 C20 H20 119.1 . . ?
C22 C21 C20 117.1(2) . . ?
C22 C21 C24 123.4(2) . . ?
C20 C21 C24 119.5(2) . . ?
C23 C22 C21 122.1(2) . . ?
C23 C22 H22 118.9 . . ?
C21 C22 H22 118.9 . . ?
C22 C23 C18 119.6(2) . . ?
C22 C23 H23 120.2 . . ?
C18 C23 H23 120.2 . . ?
C27 C24 C25 108.7(3) . . ?
C27 C24 C21 109.6(3) . . ?
C25 C24 C21 108.8(2) . . ?
C27 C24 C26 109.3(3) . . ?
C25 C24 C26 107.7(3) . . ?
C21 C24 C26 112.6(3) . . ?
C24 C25 H25A 109.5 . . ?
C24 C25 H25B 109.5 . . ?
H25A C25 H25B 109.5 . . ?
C24 C25 H25C 109.5 . . ?
H25A C25 H25C 109.5 . . ?
H25B C25 H25C 109.5 . . ?
C24 C26 H26A 109.5 . . ?
C24 C26 H26B 109.5 . . ?
H26A C26 H26B 109.5 . . ?
C24 C26 H26C 109.5 . . ?
H26A C26 H26C 109.5 . . ?
H26B C26 H26C 109.5 . . ?
C24 C27 H27A 109.5 . . ?
C24 C27 H27B 109.5 . . ?
H27A C27 H27B 109.5 . . ?
C24 C27 H27C 109.5 . . ?
H27A C27 H27C 109.5 . . ?
H27B C27 H27C 109.5 . . ?

loop_
_geom_bond_atom_site_label_1
_geom_bond_atom_site_label_2
_geom_bond_distance
_geom_bond_site_symmetry_2
_geom_bond_publ_flag
S1 O2 1.4314(18) . ?
S1 O1 1.4342(17) . ?
S1 N2 1.6195(19) . ?
S1 C18 1.757(2) . ?
N1 C1 1.369(3) . ?
N1 C8 1.378(3) . ?
N1 H1 0.8600 . ?
N2 C9 1.474(3) . ?
N2 H2 0.81(3) . ?
C1 C2 1.390(4) . ?
C1 C6 1.406(4) . ?
C2 C3 1.388(5) . ?
C2 H2A 0.9300 . ?
C3 C4 1.362(6) . ?
C3 H3 0.9300 . ?
C4 C5 1.373(6) . ?
C4 H4 0.9300 . ?
C5 C6 1.411(4) . ?
C5 H5 0.9300 . ?
C6 C7 1.424(4) . ?
C7 C8 1.367(3) . ?
C7 C17 1.496(4) . ?
C8 C9 1.496(3) . ?
C9 C10 1.527(3) . ?
C9 H9 0.9800 . ?
C10 C15 1.377(3) . ?
C10 C11 1.379(3) . ?
C11 C12 1.372(4) . ?
C11 H11 0.9300 . ?
C12 C13 1.373(5) . ?
C12 H12 0.9300 . ?
C13 C14 1.375(4) . ?
C13 H13 0.9300 . ?
C14 C15 1.393(3) . ?
C14 C16 1.509(4) . ?
C15 H15 0.9300 . ?
C16 H16A 0.9600 . ?
C16 H16B 0.9600 . ?
C16 H16C 0.9600 . ?
C17 H17A 0.9600 . ?
C17 H17B 0.9600 . ?
C17 H17C 0.9600 . ?
C18 C23 1.376(3) . ?
C18 C19 1.388(3) . ?
C19 C20 1.373(4) . ?
C19 H19 0.9300 . ?
C20 C21 1.394(4) . ?
C20 H20 0.9300 . ?
C21 C22 1.379(3) . ?
C21 C24 1.528(4) . ?
C22 C23 1.375(4) . ?
C22 H22 0.9300 . ?
C23 H23 0.9300 . ?
C24 C27 1.521(5) . ?
C24 C25 1.528(5) . ?
C24 C26 1.529(5) . ?
C25 H25A 0.9600 . ?
C25 H25B 0.9600 . ?
C25 H25C 0.9600 . ?
C26 H26A 0.9600 . ?
C26 H26B 0.9600 . ?
C26 H26C 0.9600 . ?
C27 H27A 0.9600 . ?
C27 H27B 0.9600 . ?
C27 H27C 0.9600 . ?

loop_
_geom_hbond_atom_site_label_D
_geom_hbond_atom_site_label_H
_geom_hbond_atom_site_label_A
_geom_hbond_distance_DH
_geom_hbond_distance_HA
_geom_hbond_distance_DA
_geom_hbond_angle_DHA
_geom_hbond_site_symmetry_A
N2 H2 O1 0.81(3) 2.25(3) 3.041(3) 166(3) 4_466
N1 H1 O2 0.86 2.14 2.981(3) 165.1 4_466
N2 H2 O1 0.81(3) 2.25(3) 3.041(3) 166(3) 4_466
N1 H1 O2 0.86 2.14 2.981(3) 165.1 4_466
N2 H2 O1 0.81(3) 2.25(3) 3.041(3) 166(3) 4_466
N1 H1 O2 0.86 2.14 2.981(3) 165.1 4_466
N2 H2 O1 0.81(3) 2.25(3) 3.041(3) 166(3) 4_466
N1 H1 O2 0.86 2.14 2.981(3) 165.1 4_466
N1 H1 O2 0.86 2.14 2.981(3) 165.1 4_466
N2 H2 O1 0.81(3) 2.25(3) 3.041(3) 166(3) 4_466

loop_
_geom_torsion_atom_site_label_1
_geom_torsion_atom_site_label_2
_geom_torsion_atom_site_label_3
_geom_torsion_atom_site_label_4
_geom_torsion
_geom_torsion_site_symmetry_1
_geom_torsion_site_symmetry_2
_geom_torsion_site_symmetry_3
_geom_torsion_site_symmetry_4
_geom_torsion_publ_flag
O2 S1 N2 C9 161.30(16) . . . . ?
O1 S1 N2 C9 32.98(19) . . . . ?
C18 S1 N2 C9 -83.73(18) . . . . ?
C8 N1 C1 C2 177.0(3) . . . . ?
C8 N1 C1 C6 -1.2(3) . . . . ?
N1 C1 C2 C3 -177.9(3) . . . . ?
C6 C1 C2 C3 0.1(4) . . . . ?
C1 C2 C3 C4 0.5(5) . . . . ?
C2 C3 C4 C5 -1.2(6) . . . . ?
C3 C4 C5 C6 1.1(5) . . . . ?
N1 C1 C6 C5 178.3(2) . . . . ?
C2 C1 C6 C5 -0.1(4) . . . . ?
N1 C1 C6 C7 0.5(3) . . . . ?
C2 C1 C6 C7 -177.9(2) . . . . ?
C4 C5 C6 C1 -0.5(4) . . . . ?
C4 C5 C6 C7 176.6(3) . . . . ?
C1 C6 C7 C8 0.4(3) . . . . ?
C5 C6 C7 C8 -176.9(3) . . . . ?
C1 C6 C7 C17 177.4(3) . . . . ?
C5 C6 C7 C17 0.1(5) . . . . ?
C6 C7 C8 N1 -1.1(3) . . . . ?
C17 C7 C8 N1 -178.1(3) . . . . ?
C6 C7 C8 C9 174.6(2) . . . . ?
C17 C7 C8 C9 -2.3(4) . . . . ?
C1 N1 C8 C7 1.5(3) . . . . ?
C1 N1 C8 C9 -174.6(2) . . . . ?
S1 N2 C9 C8 65.5(2) . . . . ?
S1 N2 C9 C10 -164.97(15) . . . . ?
C7 C8 C9 N2 -116.4(3) . . . . ?
N1 C8 C9 N2 58.9(3) . . . . ?
C7 C8 C9 C10 115.8(3) . . . . ?
N1 C8 C9 C10 -68.9(3) . . . . ?
N2 C9 C10 C15 -26.1(3) . . . . ?
C8 C9 C10 C15 103.6(3) . . . . ?
N2 C9 C10 C11 152.7(2) . . . . ?
C8 C9 C10 C11 -77.7(3) . . . . ?
C15 C10 C11 C12 2.4(4) . . . . ?
C9 C10 C11 C12 -176.4(3) . . . . ?
C10 C11 C12 C13 -1.4(5) . . . . ?
C11 C12 C13 C14 -0.3(5) . . . . ?
C12 C13 C14 C15 0.8(5) . . . . ?
C12 C13 C14 C16 -179.7(3) . . . . ?
C11 C10 C15 C14 -1.9(4) . . . . ?
C9 C10 C15 C14 176.8(2) . . . . ?
C13 C14 C15 C10 0.4(4) . . . . ?
C16 C14 C15 C10 -179.1(3) . . . . ?
O2 S1 C18 C23 -150.7(2) . . . . ?
O1 S1 C18 C23 -21.0(2) . . . . ?
N2 S1 C18 C23 94.7(2) . . . . ?
O2 S1 C18 C19 31.7(2) . . . . ?
O1 S1 C18 C19 161.48(19) . . . . ?
N2 S1 C18 C19 -82.8(2) . . . . ?
C23 C18 C19 C20 -1.6(4) . . . . ?
S1 C18 C19 C20 176.0(2) . . . . ?
C18 C19 C20 C21 -0.5(4) . . . . ?
C19 C20 C21 C22 2.0(4) . . . . ?
C19 C20 C21 C24 -177.7(3) . . . . ?
C20 C21 C22 C23 -1.6(4) . . . . ?
C24 C21 C22 C23 178.2(2) . . . . ?
C21 C22 C23 C18 -0.4(4) . . . . ?
C19 C18 C23 C22 2.0(4) . . . . ?
S1 C18 C23 C22 -175.46(19) . . . . ?
C22 C21 C24 C27 125.1(3) . . . . ?
C20 C21 C24 C27 -55.1(4) . . . . ?
C22 C21 C24 C25 -116.1(3) . . . . ?
C20 C21 C24 C25 63.7(4) . . . . ?
C22 C21 C24 C26 3.2(4) . . . . ?
C20 C21 C24 C26 -177.1(3) . . . . ?
